data_2012893
loop_
_publ_author_name
'Freire, Eleonora'
'Baggio, Sergio'
'Mu\~noz, Juan Carlos'
'Baggio, Ricardo'

_publ_section_title
;Bis(1,10-phenanthroline)(thiosulfato)manganese(II) methanol solvate and
 <i>catena</i>-poly[[diaqua(2,9-dimethyl-1,10-phenanthroline)manganese(II)]-\m-thiosulfato]
;
_journal_issue 8
_journal_name_full 'Acta Crystallographica Section C'
_journal_page_first m455
_journal_page_last m458
_journal_paper_doi 10.1107/S0108270102012404
_journal_volume 58
_journal_year 2002
_chemical_formula_iupac '[Mn (S2 O3) (C14 H12 N2) (H2 O)2]'
_chemical_formula_moiety 'C14 H16 Mn N2 O5 S2'
_chemical_formula_sum 'C14 H16 Mn N2 O5 S2'
_chemical_formula_weight 411.35
_chemical_name_systematic
;catena-poly[[diaqua(2,9-dimethyl-1,10-phenanthroline-\k^2^N,N')manganese(II)]-
\m-thiosulfato-\k^2^O:S]
;
_space_group_IT_number 61
_symmetry_cell_setting orthorhombic
_symmetry_space_group_name_Hall '-P 2ac 2ab'
_symmetry_space_group_name_H-M 'P b c a'
_atom_sites_solution_hydrogens geom
_atom_sites_solution_primary direct
_atom_sites_solution_secondary difmap
_audit_creation_method SHELXL-97
_cell_angle_alpha 90.00
_cell_angle_beta 90.00
_cell_angle_gamma 90.00
_cell_formula_units_Z 8
_cell_length_a 15.3800(12)
_cell_length_b 7.0779(5)
_cell_length_c 30.148(2)
_cell_measurement_reflns_used 108
_cell_measurement_temperature 293(2)
_cell_measurement_theta_max 28.08
_cell_measurement_theta_min 1.35
_cell_volume 3281.9(4)
_computing_cell_refinement SMART-NT
_computing_data_collection 'SMART-NT (Bruker, 2001)'
_computing_data_reduction 'SAINT-NT (Bruker, 2000)'
_computing_molecular_graphics 'XP in SHELXTL-PC (Sheldrick, 1994)'
_computing_publication_material SHELXL97
_computing_structure_refinement 'SHELXL97 (Sheldrick, 1997)'
_computing_structure_solution 'SHELXS97 (Sheldrick, 1997)'
_diffrn_ambient_temperature 293(2)
_diffrn_measured_fraction_theta_full 0.999
_diffrn_measured_fraction_theta_max 0.954
_diffrn_measurement_device_type 'Bruker CCD area-detector'
_diffrn_measurement_method '\f and \w'
_diffrn_radiation_monochromator graphite
_diffrn_radiation_source 'fine-focus sealed tube'
_diffrn_radiation_type MoK\a
_diffrn_radiation_wavelength 0.71073
_diffrn_reflns_av_R_equivalents 0.0608
_diffrn_reflns_av_sigmaI/netI 0.0685
_diffrn_reflns_limit_h_max 19
_diffrn_reflns_limit_h_min -20
_diffrn_reflns_limit_k_max 8
_diffrn_reflns_limit_k_min -9
_diffrn_reflns_limit_l_max 36
_diffrn_reflns_limit_l_min -38
_diffrn_reflns_number 18352
_diffrn_reflns_theta_full 27.00
_diffrn_reflns_theta_max 28.08
_diffrn_reflns_theta_min 1.35
_exptl_absorpt_coefficient_mu 1.086
_exptl_absorpt_correction_T_max 0.90
_exptl_absorpt_correction_T_min 0.82
_exptl_absorpt_correction_type refdelf
_exptl_absorpt_process_details '(SADABS in SAINT-NT; Bruker, 2000)'
_exptl_crystal_colour 'light yellow'
_exptl_crystal_density_diffrn 1.665
_exptl_crystal_density_method 'not measured'
_exptl_crystal_description Plate
_exptl_crystal_F_000 1688
_exptl_crystal_size_max 0.26
_exptl_crystal_size_mid 0.20
_exptl_crystal_size_min 0.10
_refine_diff_density_max 0.516
_refine_diff_density_min -0.397
_refine_ls_extinction_method none
_refine_ls_goodness_of_fit_ref 0.853
_refine_ls_hydrogen_treatment mixed
_refine_ls_matrix_type full
_refine_ls_number_parameters 235
_refine_ls_number_reflns 3810
_refine_ls_number_restraints 0
_refine_ls_restrained_S_all 0.853
_refine_ls_R_factor_all 0.077
_refine_ls_R_factor_gt 0.041
_refine_ls_shift/su_max 0.009
_refine_ls_shift/su_mean 0.003
_refine_ls_structure_factor_coef Fsqd
_refine_ls_weighting_details 'calc w = 1/[\s^2^(Fo^2^)+(0.0342P)^2^] where P = (Fo^2^+2Fc^2^)/3'
_refine_ls_weighting_scheme calc
_refine_ls_wR_factor_gt 0.078
_refine_ls_wR_factor_ref 0.087
_reflns_number_gt 2341
_reflns_number_total 3810
_reflns_threshold_expression I>2\s(I)
_cod_data_source_file ob1070.cif
_cod_data_source_block II
_cod_depositor_comments
;
The following automatic conversions were performed:
'_geom_bond_publ_flag' value 'Y' changed to 'y' according to
'/home/saulius/struct/CIF-dictionaries/cif_core.dic' dictionary named
'cif_core.dic' version 2.4.1 from 2010-06-29 (10 times).

Automatic conversion script
Id: cif_fix_enum 1527 2010-12-29 10:47:43Z saulius 

The following automatic conversions were performed:

'_geom_bond_publ_flag' value 'Y' changed to 'y' according to
/home/saulius/struct/CIF-dictionaries/cif_core.dic dictionary named
'cif_core.dic' version 2.4.1 from 2010-06-29 (10
times).

'_geom_angle_publ_flag' value 'Y' changed to 'y' according
to /home/saulius/struct/CIF-dictionaries/cif_core.dic dictionary
named 'cif_core.dic' version 2.4.1 from 2010-06-29 (21 time).

Automatic conversion script
Id: cif_fix_values 1715 2011-07-08 13:25:40Z adriana 
;
_cod_database_code 2012893

loop_
_symmetry_equiv_pos_as_xyz
'x, y, z'
'-x+1/2, -y, z+1/2'
'-x, y+1/2, -z+1/2'
'x+1/2, -y+1/2, -z'
'-x, -y, -z'
'x-1/2, y, -z-1/2'
'x, -y-1/2, z-1/2'
'-x-1/2, y-1/2, z'

loop_
_atom_site_label
_atom_site_fract_x
_atom_site_fract_y
_atom_site_fract_z
_atom_site_U_iso_or_equiv
_atom_site_adp_type
_atom_site_calc_flag
_atom_site_refinement_flags
_atom_site_occupancy
_atom_site_disorder_assembly
_atom_site_disorder_group
_atom_site_type_symbol
Mn 0.94408(3) 0.87466(6) 0.127265(14) 0.03413(14) Uani d . 1 . . Mn
S1 0.97740(5) 1.23218(12) 0.11055(3) 0.0529(3) Uani d . 1 . . S
S2 0.88337(4) 1.41039(10) 0.12560(2) 0.03586(19) Uani d . 1 . . S
O1 0.83438(12) 1.4596(3) 0.08556(6) 0.0432(5) Uani d . 1 . . O
O2 0.82477(12) 1.3244(3) 0.15822(6) 0.0427(5) Uani d . 1 . . O
O3 0.92418(14) 1.5809(3) 0.14461(7) 0.0499(6) Uani d . 1 . . O
O1W 0.83555(15) 0.8424(4) 0.08005(8) 0.0476(6) Uani d . 1 . . O
O2W 0.84105(15) 0.9556(4) 0.17335(7) 0.0438(6) Uani d . 1 . . O
N1 1.06030(14) 0.8210(3) 0.08116(8) 0.0358(6) Uani d . 1 . . N
N2 1.06404(14) 0.8798(3) 0.17163(8) 0.0360(6) Uani d . 1 . . N
C1 1.05962(18) 0.7831(4) 0.03790(10) 0.0428(8) Uani d . 1 . . C
C2 1.1366(2) 0.7753(5) 0.01309(11) 0.0554(9) Uani d . 1 . . C
H2A 1.1344 0.7485 -0.0171 0.067 Uiso calc R 1 . . H
C3 1.2137(2) 0.8068(5) 0.03300(12) 0.0583(10) Uani d . 1 . . C
H3A 1.2646 0.8052 0.0164 0.070 Uiso calc R 1 . . H
C4 1.21711(19) 0.8417(4) 0.07835(11) 0.0455(8) Uani d . 1 . . C
C5 1.2973(2) 0.8687(5) 0.10122(12) 0.0564(9) Uani d . 1 . . C
H5A 1.3492 0.8665 0.0854 0.068 Uiso calc R 1 . . H
C6 1.29921(19) 0.8967(5) 0.14453(13) 0.0564(9) Uani d . 1 . . C
H6A 1.3524 0.9131 0.1587 0.068 Uiso calc R 1 . . H
C7 1.2211(2) 0.9022(4) 0.16988(11) 0.0463(8) Uani d . 1 . . C
C8 1.2199(2) 0.9296(5) 0.21559(12) 0.0600(10) Uani d . 1 . . C
H8A 1.2720 0.9481 0.2307 0.072 Uiso calc R 1 . . H
C9 1.1446(2) 0.9298(5) 0.23823(11) 0.0600(10) Uani d . 1 . . C
H9A 1.1445 0.9480 0.2688 0.072 Uiso calc R 1 . . H
C10 1.0661(2) 0.9022(4) 0.21528(10) 0.0460(8) Uani d . 1 . . C
C11 1.14000(17) 0.8791(4) 0.14866(10) 0.0375(7) Uani d . 1 . . C
C12 1.13829(17) 0.8475(4) 0.10160(10) 0.0358(7) Uani d . 1 . . C
C13 0.9826(2) 0.8991(5) 0.24091(10) 0.0646(10) Uani d . 1 . . C
H13A 0.9462 0.7990 0.2300 0.097 Uiso calc R 1 . . H
H13B 0.9532 1.0178 0.2373 0.097 Uiso calc R 1 . . H
H13C 0.9948 0.8786 0.2718 0.097 Uiso calc R 1 . . H
C14 0.9749(2) 0.7468(5) 0.01531(10) 0.0579(9) Uani d . 1 . . C
H14A 0.9368 0.8523 0.0199 0.087 Uiso calc R 1 . . H
H14B 0.9489 0.6347 0.0274 0.087 Uiso calc R 1 . . H
H14C 0.9846 0.7299 -0.0159 0.087 Uiso calc R 1 . . H
H1WA 0.825(2) 0.713(5) 0.0796(12) 0.089(14) Uiso d . 1 . . H
H1WB 0.789(2) 0.884(5) 0.0827(11) 0.066(13) Uiso d . 1 . . H
H2WA 0.834(2) 1.074(5) 0.1701(12) 0.088(15) Uiso d . 1 . . H
H2WB 0.793(2) 0.910(4) 0.1696(10) 0.046(10) Uiso d . 1 . . H

loop_
_atom_site_aniso_label
_atom_site_aniso_U_11
_atom_site_aniso_U_22
_atom_site_aniso_U_33
_atom_site_aniso_U_12
_atom_site_aniso_U_13
_atom_site_aniso_U_23
Mn 0.0299(2) 0.0319(3) 0.0406(3) 0.00057(19) 0.0011(2) -0.0018(2)
S1 0.0376(4) 0.0375(5) 0.0836(7) 0.0029(4) 0.0175(4) 0.0052(5)
S2 0.0320(4) 0.0335(4) 0.0421(5) -0.0016(3) -0.0020(3) -0.0018(3)
O1 0.0396(12) 0.0435(13) 0.0464(13) -0.0057(10) -0.0106(9) 0.0001(10)
O2 0.0400(12) 0.0387(12) 0.0494(13) 0.0051(10) 0.0129(10) 0.0013(10)
O3 0.0674(14) 0.0291(12) 0.0534(14) -0.0116(11) -0.0158(11) -0.0010(10)
O1W 0.0352(14) 0.0500(16) 0.0575(15) 0.0068(12) -0.0011(11) -0.0002(12)
O2W 0.0354(14) 0.0400(15) 0.0559(15) -0.0019(11) 0.0024(11) -0.0011(11)
N1 0.0324(13) 0.0351(14) 0.0400(15) 0.0051(11) 0.0003(11) -0.0041(11)
N2 0.0380(14) 0.0305(13) 0.0393(14) 0.0015(11) -0.0022(11) 0.0007(12)
C1 0.0426(18) 0.0425(19) 0.043(2) 0.0047(15) 0.0075(15) -0.0032(15)
C2 0.056(2) 0.065(2) 0.045(2) 0.0050(19) 0.0129(17) -0.0071(18)
C3 0.041(2) 0.066(2) 0.067(3) 0.0082(18) 0.0201(18) 0.0005(19)
C4 0.0346(17) 0.042(2) 0.060(2) 0.0032(15) 0.0047(16) 0.0030(16)
C5 0.0314(18) 0.055(2) 0.083(3) 0.0069(16) 0.0090(18) 0.010(2)
C6 0.0296(18) 0.053(2) 0.087(3) 0.0015(16) -0.0089(18) 0.007(2)
C7 0.0400(18) 0.0391(19) 0.060(2) 0.0019(15) -0.0129(16) 0.0067(16)
C8 0.050(2) 0.060(2) 0.070(3) 0.0013(19) -0.0262(19) 0.0018(19)
C9 0.062(2) 0.071(3) 0.047(2) 0.005(2) -0.0155(18) -0.0006(18)
C10 0.0477(19) 0.046(2) 0.044(2) 0.0024(16) -0.0079(16) 0.0015(16)
C11 0.0335(16) 0.0281(16) 0.0508(19) 0.0027(13) -0.0057(14) 0.0021(14)
C12 0.0313(16) 0.0275(16) 0.0486(19) 0.0031(12) 0.0026(14) 0.0010(14)
C13 0.068(2) 0.088(3) 0.039(2) 0.004(2) -0.0011(18) -0.0003(19)
C14 0.054(2) 0.080(3) 0.040(2) 0.0005(19) -0.0008(16) -0.0161(19)

loop_
_atom_type_symbol
_atom_type_description
_atom_type_scat_dispersion_real
_atom_type_scat_dispersion_imag
_atom_type_scat_source
C C 0.0033 0.0016 'International Tables Vol C Tables 4.2.6.8 and 6.1.1.4'
H H 0.0000 0.0000 'International Tables Vol C Tables 4.2.6.8 and 6.1.1.4'
N N 0.0061 0.0033 'International Tables Vol C Tables 4.2.6.8 and 6.1.1.4'
O O 0.0106 0.0060 'International Tables Vol C Tables 4.2.6.8 and 6.1.1.4'
S S 0.1246 0.1234 'International Tables Vol C Tables 4.2.6.8 and 6.1.1.4'
Mn Mn 0.3368 0.7283 'International Tables Vol C Tables 4.2.6.8 and 6.1.1.4'

loop_
_geom_angle_atom_site_label_1
_geom_angle_atom_site_label_2
_geom_angle_atom_site_label_3
_geom_angle_site_symmetry_1
_geom_angle_site_symmetry_3
_geom_angle
_geom_angle_publ_flag
O3 Mn O2W 1_545 . 89.76(9) y
O3 Mn O1W 1_545 . 87.11(9) y
O2W Mn O1W . . 83.61(9) y
O3 Mn N2 1_545 . 89.31(8) y
O2W Mn N2 . . 102.11(9) y
O1W Mn N2 . . 173.24(9) y
O3 Mn N1 1_545 . 95.60(8) y
O2W Mn N1 . . 173.42(9) y
O1W Mn N1 . . 100.44(9) y
N2 Mn N1 . . 74.20(8) y
O3 Mn S1 1_545 . 175.80(6) y
O2W Mn S1 . . 90.62(7) y
O1W Mn S1 . . 97.08(8) y
N2 Mn S1 . . 86.53(6) y
N1 Mn S1 . . 83.76(6) y
S2 S1 Mn . . 115.36(4) ?
O1 S2 O2 . . 109.60(12) y
O1 S2 O3 . . 110.13(12) y
O2 S2 O3 . . 109.89(12) y
O1 S2 S1 . . 109.86(9) y
O2 S2 S1 . . 109.85(9) y
O3 S2 S1 . . 107.48(10) y
S2 O3 Mn . 1_565 138.71(12) ?
Mn O1W H1WA . . 104(2) ?
Mn O1W H1WB . . 126(2) ?
H1WA O1W H1WB . . 102(3) ?
Mn O2W H2WA . . 106(2) ?
Mn O2W H2WB . . 118(2) ?
H2WA O2W H2WB . . 105(3) ?
C1 N1 C12 . . 118.6(2) ?
C1 N1 Mn . . 128.34(18) ?
C12 N1 Mn . . 112.90(18) ?
C10 N2 C11 . . 119.1(2) ?
C10 N2 Mn . . 127.12(19) ?
C11 N2 Mn . . 113.40(18) ?
N1 C1 C2 . . 121.6(3) ?
N1 C1 C14 . . 119.2(2) ?
C2 C1 C14 . . 119.1(3) ?
C3 C2 C1 . . 119.9(3) ?
C3 C2 H2A . . 120.0 ?
C1 C2 H2A . . 120.0 ?
C2 C3 C4 . . 120.0(3) ?
C2 C3 H3A . . 120.0 ?
C4 C3 H3A . . 120.0 ?
C3 C4 C12 . . 117.7(3) ?
C3 C4 C5 . . 122.1(3) ?
C12 C4 C5 . . 120.2(3) ?
C6 C5 C4 . . 121.1(3) ?
C6 C5 H5A . . 119.4 ?
C4 C5 H5A . . 119.4 ?
C5 C6 C7 . . 121.1(3) ?
C5 C6 H6A . . 119.5 ?
C7 C6 H6A . . 119.5 ?
C8 C7 C11 . . 117.0(3) ?
C8 C7 C6 . . 123.1(3) ?
C11 C7 C6 . . 119.9(3) ?
C9 C8 C7 . . 120.9(3) ?
C9 C8 H8A . . 119.5 ?
C7 C8 H8A . . 119.5 ?
C8 C9 C10 . . 119.4(3) ?
C8 C9 H9A . . 120.3 ?
C10 C9 H9A . . 120.3 ?
N2 C10 C9 . . 121.7(3) ?
N2 C10 C13 . . 119.3(3) ?
C9 C10 C13 . . 119.0(3) ?
N2 C11 C7 . . 121.9(3) ?
N2 C11 C12 . . 119.2(2) ?
C7 C11 C12 . . 118.8(3) ?
N1 C12 C4 . . 122.1(3) ?
N1 C12 C11 . . 119.0(2) ?
C4 C12 C11 . . 118.9(3) ?
C10 C13 H13A . . 109.5 ?
C10 C13 H13B . . 109.5 ?
H13A C13 H13B . . 109.5 ?
C10 C13 H13C . . 109.5 ?
H13A C13 H13C . . 109.5 ?
H13B C13 H13C . . 109.5 ?
C1 C14 H14A . . 109.5 ?
C1 C14 H14B . . 109.5 ?
H14A C14 H14B . . 109.5 ?
C1 C14 H14C . . 109.5 ?
H14A C14 H14C . . 109.5 ?
H14B C14 H14C . . 109.5 ?

loop_
_geom_bond_atom_site_label_1
_geom_bond_atom_site_label_2
_geom_bond_site_symmetry_2
_geom_bond_distance
_geom_bond_publ_flag
Mn O3 1_545 2.1655(19) y
Mn O2W . 2.184(2) y
Mn O1W . 2.206(2) y
Mn N2 . 2.279(2) y
Mn N1 . 2.296(2) y
Mn S1 . 2.6306(9) y
S1 S2 . 1.9719(11) y
S2 O1 . 1.4648(19) y
S2 O2 . 1.4663(19) y
S2 O3 . 1.4763(19) y
O3 Mn 1_565 2.1655(19) ?
O1W H1WA . 0.93(4) ?
O1W H1WB . 0.78(3) ?
O2W H2WA . 0.85(4) ?
O2W H2WB . 0.82(3) ?
N1 C1 . 1.331(3) ?
N1 C12 . 1.362(3) ?
N2 C10 . 1.326(4) ?
N2 C11 . 1.358(3) ?
C1 C2 . 1.401(4) ?
C1 C14 . 1.492(4) ?
C2 C3 . 1.348(4) ?
C2 H2A . 0.9300 ?
C3 C4 . 1.391(4) ?
C3 H3A . 0.9300 ?
C4 C12 . 1.401(4) ?
C4 C5 . 1.426(4) ?
C5 C6 . 1.321(5) ?
C5 H5A . 0.9300 ?
C6 C7 . 1.424(4) ?
C6 H6A . 0.9300 ?
C7 C8 . 1.392(4) ?
C7 C11 . 1.411(4) ?
C8 C9 . 1.344(4) ?
C8 H8A . 0.9300 ?
C9 C10 . 1.406(4) ?
C9 H9A . 0.9300 ?
C10 C13 . 1.499(4) ?
C11 C12 . 1.437(4) ?
C13 H13A . 0.9600 ?
C13 H13B . 0.9600 ?
C13 H13C . 0.9600 ?
C14 H14A . 0.9600 ?
C14 H14B . 0.9600 ?
C14 H14C . 0.9600 ?

loop_
_geom_hbond_atom_site_label_D
_geom_hbond_atom_site_label_H
_geom_hbond_atom_site_label_A
_geom_hbond_site_symmetry_A
_geom_hbond_distance_DH
_geom_hbond_distance_HA
_geom_hbond_distance_DA
_geom_hbond_angle_DHA
O1W H1WA O1 1_545 0.93(4) 1.81(4) 2.714(3) 164(3)
O1W H1WB O1 8_755 0.79(3) 1.96(3) 2.747(3) 173(3)
O2W H2WA O2 . 0.84(4) 1.83(4) 2.662(3) 173(4)
O2W H2WB O2 8_755 0.83(3) 1.93(3) 2.752(3) 175(3)
